data_7052300
loop_
_publ_author_name
'Zhao, Yong-gang'
'Zhang, Bing-guang'
'Duan, Chun-ying'
'Lin, Zhi-hua'
'Meng, Qing-jin'

_publ_section_title
;
 A highly selective fluorescent sensor for fluoride through ESPT
 signaling transduction
;
_journal_issue 8
_journal_name_full 'New Journal of Chemistry'
_journal_page_first 1207
_journal_paper_doi 10.1039/b605087e
_journal_volume 30
_journal_year 2006
_chemical_formula_sum 'C30 H22 N4 O4'
_chemical_formula_weight 502.52
_chemical_name_systematic
;
?
;
_space_group_IT_number 14
_symmetry_cell_setting monoclinic
_symmetry_space_group_name_Hall '-P 2ybc'
_symmetry_space_group_name_H-M 'P 1 21/c 1'
_atom_sites_solution_hydrogens geom
_atom_sites_solution_primary direct
_atom_sites_solution_secondary difmap
_audit_creation_method SHELXL-97
_cell_angle_alpha 90.00
_cell_angle_beta 104.854(3)
_cell_angle_gamma 90.00
_cell_formula_units_Z 4
_cell_length_a 15.323(3)
_cell_length_b 9.3464(15)
_cell_length_c 17.451(3)
_cell_measurement_reflns_used 670
_cell_measurement_temperature 293(2)
_cell_measurement_theta_max 20.36
_cell_measurement_theta_min 2.40
_cell_volume 2415.7(7)
_computing_cell_refinement 'Bruker SMART'
_computing_data_collection 'Bruker SMART'
_computing_data_reduction 'Bruker SAINT'
_computing_molecular_graphics 'Bruker SHELXTL'
_computing_publication_material 'Bruker SHELXTL'
_computing_structure_refinement 'Bruker SHELXTL'
_computing_structure_solution 'Bruker SHELXTL'
_diffrn_ambient_temperature 293(2)
_diffrn_measured_fraction_theta_full 0.999
_diffrn_measured_fraction_theta_max 0.999
_diffrn_measurement_device_type 'CCD area detector'
_diffrn_measurement_method 'phi and omega scans'
_diffrn_radiation_monochromator graphite
_diffrn_radiation_source 'fine-focus sealed tube'
_diffrn_radiation_type MoK\a
_diffrn_radiation_wavelength 0.71073
_diffrn_reflns_av_R_equivalents 0.0611
_diffrn_reflns_av_sigmaI/netI 0.0794
_diffrn_reflns_limit_h_max 17
_diffrn_reflns_limit_h_min -18
_diffrn_reflns_limit_k_max 11
_diffrn_reflns_limit_k_min -7
_diffrn_reflns_limit_l_max 20
_diffrn_reflns_limit_l_min -20
_diffrn_reflns_number 11705
_diffrn_reflns_theta_full 25.00
_diffrn_reflns_theta_max 25.00
_diffrn_reflns_theta_min 2.41
_exptl_absorpt_coefficient_mu 0.094
_exptl_absorpt_correction_type none
_exptl_crystal_colour 'pale yellow'
_exptl_crystal_density_diffrn 1.382
_exptl_crystal_density_method 'not measured'
_exptl_crystal_description prism
_exptl_crystal_F_000 1048
_exptl_crystal_size_max 0.40
_exptl_crystal_size_mid 0.20
_exptl_crystal_size_min 0.20
_refine_diff_density_max 0.140
_refine_diff_density_min -0.160
_refine_diff_density_rms 0.031
_refine_ls_extinction_method none
_refine_ls_goodness_of_fit_ref 0.958
_refine_ls_hydrogen_treatment constr
_refine_ls_matrix_type full
_refine_ls_number_parameters 343
_refine_ls_number_reflns 4249
_refine_ls_number_restraints 0
_refine_ls_restrained_S_all 0.958
_refine_ls_R_factor_all 0.1129
_refine_ls_R_factor_gt 0.0505
_refine_ls_shift/su_max 0.000
_refine_ls_shift/su_mean 0.000
_refine_ls_structure_factor_coef Fsqd
_refine_ls_weighting_details 'calc w=1/[\s^2^(Fo^2^)+(0.0000P)^2^+0.0000P] where P=(Fo^2^+2Fc^2^)/3'
_refine_ls_weighting_scheme calc
_refine_ls_wR_factor_gt 0.0659
_refine_ls_wR_factor_ref 0.0760
_reflns_number_gt 2314
_reflns_number_total 4249
_reflns_threshold_expression >2sigma(I)
_cod_data_source_file b605087e.txt
_cod_data_source_block compound_NP2
_cod_depositor_comments
;
The following automatic conversions were performed:
'_symmetry_cell_setting' value 'Monoclinic' changed to 'monoclinic'
according to '/home/saulius/struct/CIF-dictionaries/cif_core.dic'
dictionary named 'cif_core.dic' version 2.4.1 from 2010-06-29.

Automatic conversion script
Id: cif_fix_enum 1527 2010-12-29 10:47:43Z saulius 
;
_cod_original_cell_volume 2415.6(7)
_cod_original_sg_symbol_H-M P2(1)/c
_cod_database_code 7052300

loop_
_symmetry_equiv_pos_as_xyz
'x, y, z'
'-x, y+1/2, -z+1/2'
'-x, -y, -z'
'x, -y-1/2, z-1/2'

loop_
_atom_site_label
_atom_site_type_symbol
_atom_site_fract_x
_atom_site_fract_y
_atom_site_fract_z
_atom_site_U_iso_or_equiv
_atom_site_adp_type
_atom_site_occupancy
_atom_site_symmetry_multiplicity
_atom_site_calc_flag
_atom_site_refinement_flags
_atom_site_disorder_assembly
_atom_site_disorder_group
O1 O 0.79141(10) 0.01918(18) 0.78898(9) 0.0772(6) Uani 1 1 d . . .
H1A H 0.7591 0.0903 0.7792 0.116 Uiso 1 1 calc R . .
O2 O 0.69545(10) 0.41263(16) 0.80209(9) 0.0643(5) Uani 1 1 d . . .
O3 O 0.40794(10) 0.65293(16) 0.48809(9) 0.0590(5) Uani 1 1 d . . .
O4 O 0.14382(10) 0.74024(18) 0.36006(9) 0.0715(6) Uani 1 1 d . . .
H4B H 0.1856 0.7243 0.3991 0.107 Uiso 1 1 calc R . .
N1 N 0.67864(13) 0.1934(2) 0.70074(12) 0.0592(6) Uani 1 1 d . . .
N2 N 0.63819(12) 0.3243(2) 0.67929(11) 0.0604(6) Uani 1 1 d . . .
H2B H 0.6063 0.3387 0.6317 0.073 Uiso 1 1 calc R . .
N3 N 0.32981(12) 0.77936(19) 0.55892(11) 0.0547(6) Uani 1 1 d . . .
H3B H 0.3285 0.8114 0.6048 0.066 Uiso 1 1 calc R . .
N4 N 0.25690(13) 0.8019(2) 0.49422(11) 0.0511(6) Uani 1 1 d . . .
C1 C 0.69230(16) -0.1391(3) 0.59282(15) 0.0529(7) Uani 1 1 d . . .
C2 C 0.62663(16) -0.1199(3) 0.51985(15) 0.0620(8) Uani 1 1 d . . .
H2A H 0.5906 -0.0384 0.5124 0.074 Uiso 1 1 calc R . .
C3 C 0.61509(18) -0.2174(3) 0.46079(16) 0.0736(9) Uani 1 1 d . . .
H3A H 0.5705 -0.2025 0.4141 0.088 Uiso 1 1 calc R . .
C4 C 0.6685(2) -0.3392(3) 0.46843(18) 0.0822(10) Uani 1 1 d . . .
H4A H 0.6617 -0.4036 0.4267 0.099 Uiso 1 1 calc R . .
C5 C 0.73134(19) -0.3625(3) 0.53855(19) 0.0775(9) Uani 1 1 d . . .
H5A H 0.7662 -0.4452 0.5448 0.093 Uiso 1 1 calc R . .
C6 C 0.74434(17) -0.2646(3) 0.60118(16) 0.0611(8) Uani 1 1 d . . .
C7 C 0.80903(17) -0.2904(3) 0.67255(17) 0.0726(9) Uani 1 1 d . . .
H7A H 0.8432 -0.3737 0.6782 0.087 Uiso 1 1 calc R . .
C8 C 0.82279(16) -0.1964(3) 0.73347(17) 0.0732(9) Uani 1 1 d . . .
H8A H 0.8655 -0.2163 0.7807 0.088 Uiso 1 1 calc R . .
C9 C 0.77264(17) -0.0687(3) 0.72568(16) 0.0595(8) Uani 1 1 d . . .
C10 C 0.70870(15) -0.0379(3) 0.65592(15) 0.0512(7) Uani 1 1 d . . .
C11 C 0.66406(15) 0.0984(3) 0.64617(15) 0.0564(8) Uani 1 1 d . . .
H11A H 0.6228 0.1184 0.5982 0.068 Uiso 1 1 calc R . .
C12 C 0.64922(15) 0.4290(3) 0.73368(15) 0.0522(7) Uani 1 1 d . . .
C13 C 0.59806(15) 0.5635(3) 0.70822(13) 0.0473(7) Uani 1 1 d . . .
C14 C 0.61830(15) 0.6792(3) 0.75869(13) 0.0549(7) Uani 1 1 d . . .
H14A H 0.6647 0.6718 0.8048 0.066 Uiso 1 1 calc R . .
C15 C 0.57135(15) 0.8046(3) 0.74222(13) 0.0580(7) Uani 1 1 d . . .
H15A H 0.5871 0.8824 0.7762 0.070 Uiso 1 1 calc R . .
C16 C 0.50057(14) 0.8157(3) 0.67513(13) 0.0516(7) Uani 1 1 d . . .
H16A H 0.4679 0.9004 0.6643 0.062 Uiso 1 1 calc R . .
C17 C 0.47840(14) 0.7007(3) 0.62404(13) 0.0443(6) Uani 1 1 d . . .
C18 C 0.52866(14) 0.5763(2) 0.63915(13) 0.0484(7) Uani 1 1 d . . .
H18A H 0.5161 0.5010 0.6031 0.058 Uiso 1 1 calc R . .
C19 C 0.40274(16) 0.7073(2) 0.55001(14) 0.0456(7) Uani 1 1 d . . .
C20 C 0.20329(15) 0.9016(3) 0.50352(14) 0.0507(7) Uani 1 1 d . . .
H20A H 0.2144 0.9493 0.5518 0.061 Uiso 1 1 calc R . .
C21 C 0.12547(15) 0.9418(3) 0.44015(13) 0.0458(6) Uani 1 1 d . . .
C22 C 0.07468(15) 1.0671(3) 0.44756(14) 0.0486(7) Uani 1 1 d . . .
C23 C 0.09437(16) 1.1578(3) 0.51399(15) 0.0602(8) Uani 1 1 d . . .
H23A H 0.1432 1.1367 0.5565 0.072 Uiso 1 1 calc R . .
C24 C 0.04388(19) 1.2755(3) 0.51760(17) 0.0757(9) Uani 1 1 d . . .
H24A H 0.0584 1.3330 0.5626 0.091 Uiso 1 1 calc R . .
C25 C -0.03000(19) 1.3118(3) 0.4545(2) 0.0820(10) Uani 1 1 d . . .
H25A H -0.0640 1.3931 0.4572 0.098 Uiso 1 1 calc R . .
C26 C -0.05074(18) 1.2277(3) 0.39026(18) 0.0745(9) Uani 1 1 d . . .
H26A H -0.1002 1.2510 0.3487 0.089 Uiso 1 1 calc R . .
C27 C 0.00003(16) 1.1054(3) 0.38393(16) 0.0562(7) Uani 1 1 d . . .
C28 C -0.02073(16) 1.0184(3) 0.31574(15) 0.0666(8) Uani 1 1 d . . .
H28A H -0.0692 1.0434 0.2737 0.080 Uiso 1 1 calc R . .
C29 C 0.02690(16) 0.9008(3) 0.30941(15) 0.0642(8) Uani 1 1 d . . .
H29A H 0.0114 0.8456 0.2636 0.077 Uiso 1 1 calc R . .
C30 C 0.10026(16) 0.8612(3) 0.37209(15) 0.0532(7) Uani 1 1 d . . .

loop_
_atom_site_aniso_label
_atom_site_aniso_U_11
_atom_site_aniso_U_22
_atom_site_aniso_U_33
_atom_site_aniso_U_23
_atom_site_aniso_U_13
_atom_site_aniso_U_12
O1 0.0736(14) 0.0833(15) 0.0594(13) 0.0014(11) -0.0105(10) 0.0072(10)
O2 0.0529(12) 0.0949(14) 0.0368(10) 0.0116(9) -0.0034(9) 0.0026(9)
O3 0.0672(12) 0.0692(13) 0.0351(10) -0.0035(9) 0.0034(9) 0.0093(9)
O4 0.0567(12) 0.0886(15) 0.0597(12) -0.0177(10) -0.0025(10) 0.0047(10)
N1 0.0561(15) 0.0660(17) 0.0509(14) 0.0106(13) 0.0052(11) 0.0095(12)
N2 0.0569(14) 0.0720(17) 0.0440(14) 0.0081(13) -0.0024(11) 0.0140(12)
N3 0.0478(14) 0.0741(16) 0.0368(12) -0.0009(11) 0.0009(11) 0.0055(11)
N4 0.0398(13) 0.0649(16) 0.0410(13) 0.0021(11) -0.0038(11) 0.0003(11)
C1 0.0396(16) 0.062(2) 0.0549(18) 0.0149(15) 0.0076(14) -0.0092(14)
C2 0.0573(19) 0.070(2) 0.0557(19) 0.0106(16) 0.0086(15) -0.0077(15)
C3 0.074(2) 0.080(2) 0.059(2) 0.0026(18) 0.0032(17) -0.0192(18)
C4 0.089(3) 0.075(3) 0.079(2) -0.0047(19) 0.015(2) -0.0194(19)
C5 0.076(2) 0.061(2) 0.090(2) 0.0068(19) 0.0133(19) -0.0094(17)
C6 0.0513(18) 0.060(2) 0.068(2) 0.0070(17) 0.0072(16) -0.0106(15)
C7 0.058(2) 0.067(2) 0.084(2) 0.0125(18) 0.0032(18) 0.0030(16)
C8 0.0485(18) 0.079(2) 0.080(2) 0.0214(18) -0.0071(16) 0.0071(17)
C9 0.0465(18) 0.067(2) 0.0588(19) 0.0076(16) 0.0011(15) -0.0037(15)
C10 0.0389(16) 0.0579(19) 0.0529(18) 0.0154(15) 0.0049(13) -0.0010(14)
C11 0.0466(17) 0.071(2) 0.0469(18) 0.0118(15) 0.0041(14) -0.0054(15)
C12 0.0416(17) 0.073(2) 0.0405(17) 0.0063(16) 0.0084(13) -0.0042(14)
C13 0.0440(16) 0.0656(19) 0.0314(14) 0.0024(14) 0.0081(12) -0.0010(14)
C14 0.0425(16) 0.082(2) 0.0367(16) -0.0003(15) 0.0046(12) -0.0007(15)
C15 0.0494(17) 0.074(2) 0.0473(17) -0.0144(15) 0.0060(14) -0.0066(15)
C16 0.0452(16) 0.0625(19) 0.0464(16) -0.0022(14) 0.0107(13) -0.0026(13)
C17 0.0371(15) 0.0591(18) 0.0350(15) 0.0025(13) 0.0059(12) -0.0013(13)
C18 0.0446(16) 0.0618(19) 0.0366(15) -0.0012(13) 0.0067(12) -0.0066(13)
C19 0.0463(17) 0.0500(18) 0.0387(16) 0.0038(13) 0.0077(13) -0.0041(13)
C20 0.0458(17) 0.0614(19) 0.0426(16) 0.0000(13) 0.0068(13) -0.0054(13)
C21 0.0386(16) 0.0561(18) 0.0389(15) 0.0010(13) 0.0028(12) -0.0083(13)
C22 0.0418(16) 0.0552(18) 0.0470(16) 0.0060(14) 0.0083(13) -0.0099(13)
C23 0.0571(18) 0.058(2) 0.0617(19) 0.0031(16) 0.0075(15) -0.0035(15)
C24 0.089(2) 0.060(2) 0.080(2) -0.0010(17) 0.0236(19) -0.0003(17)
C25 0.083(2) 0.059(2) 0.103(3) 0.017(2) 0.021(2) 0.0129(18)
C26 0.063(2) 0.075(2) 0.081(2) 0.0224(18) 0.0093(18) 0.0056(18)
C27 0.0453(17) 0.062(2) 0.0565(19) 0.0127(15) 0.0053(14) -0.0035(15)
C28 0.0434(18) 0.086(2) 0.059(2) 0.0145(17) -0.0066(15) -0.0064(16)
C29 0.0462(18) 0.084(2) 0.0510(18) -0.0035(16) -0.0079(14) -0.0056(15)
C30 0.0378(16) 0.067(2) 0.0538(18) 0.0007(15) 0.0092(14) -0.0037(14)

loop_
_atom_type_symbol
_atom_type_description
_atom_type_scat_dispersion_real
_atom_type_scat_dispersion_imag
_atom_type_scat_source
C C 0.0033 0.0016 'International Tables Vol C Tables 4.2.6.8 and 6.1.1.4'
H H 0.0000 0.0000 'International Tables Vol C Tables 4.2.6.8 and 6.1.1.4'
N N 0.0061 0.0033 'International Tables Vol C Tables 4.2.6.8 and 6.1.1.4'
O O 0.0106 0.0060 'International Tables Vol C Tables 4.2.6.8 and 6.1.1.4'

loop_
_geom_angle_atom_site_label_1
_geom_angle_atom_site_label_2
_geom_angle_atom_site_label_3
_geom_angle
_geom_angle_site_symmetry_1
_geom_angle_site_symmetry_3
_geom_angle_publ_flag
C9 O1 H1A 109.5 . . ?
C30 O4 H4B 109.5 . . ?
C11 N1 N2 115.7(2) . . ?
C12 N2 N1 119.2(2) . . ?
C12 N2 H2B 120.4 . . ?
N1 N2 H2B 120.4 . . ?
C19 N3 N4 120.1(2) . . ?
C19 N3 H3B 120.0 . . ?
N4 N3 H3B 120.0 . . ?
C20 N4 N3 114.7(2) . . ?
C6 C1 C2 116.9(3) . . ?
C6 C1 C10 119.4(2) . . ?
C2 C1 C10 123.7(3) . . ?
C3 C2 C1 121.6(3) . . ?
C3 C2 H2A 119.2 . . ?
C1 C2 H2A 119.2 . . ?
C2 C3 C4 121.3(3) . . ?
C2 C3 H3A 119.3 . . ?
C4 C3 H3A 119.3 . . ?
C5 C4 C3 118.6(3) . . ?
C5 C4 H4A 120.7 . . ?
C3 C4 H4A 120.7 . . ?
C4 C5 C6 121.5(3) . . ?
C4 C5 H5A 119.3 . . ?
C6 C5 H5A 119.3 . . ?
C7 C6 C5 120.6(3) . . ?
C7 C6 C1 119.3(3) . . ?
C5 C6 C1 120.1(3) . . ?
C8 C7 C6 121.3(3) . . ?
C8 C7 H7A 119.3 . . ?
C6 C7 H7A 119.3 . . ?
C7 C8 C9 120.2(3) . . ?
C7 C8 H8A 119.9 . . ?
C9 C8 H8A 119.9 . . ?
O1 C9 C10 123.3(3) . . ?
O1 C9 C8 116.2(2) . . ?
C10 C9 C8 120.5(3) . . ?
C9 C10 C1 119.2(2) . . ?
C9 C10 C11 119.8(2) . . ?
C1 C10 C11 120.9(2) . . ?
N1 C11 C10 122.8(2) . . ?
N1 C11 H11A 118.6 . . ?
C10 C11 H11A 118.6 . . ?
O2 C12 N2 122.1(2) . . ?
O2 C12 C13 121.5(2) . . ?
N2 C12 C13 116.3(2) . . ?
C14 C13 C18 118.8(2) . . ?
C14 C13 C12 117.2(2) . . ?
C18 C13 C12 123.9(2) . . ?
C15 C14 C13 121.2(2) . . ?
C15 C14 H14A 119.4 . . ?
C13 C14 H14A 119.4 . . ?
C14 C15 C16 119.9(2) . . ?
C14 C15 H15A 120.0 . . ?
C16 C15 H15A 120.0 . . ?
C15 C16 C17 119.9(2) . . ?
C15 C16 H16A 120.0 . . ?
C17 C16 H16A 120.0 . . ?
C16 C17 C18 119.9(2) . . ?
C16 C17 C19 122.1(2) . . ?
C18 C17 C19 117.9(2) . . ?
C17 C18 C13 120.1(2) . . ?
C17 C18 H18A 119.9 . . ?
C13 C18 H18A 119.9 . . ?
O3 C19 N3 123.9(2) . . ?
O3 C19 C17 122.4(2) . . ?
N3 C19 C17 113.7(2) . . ?
N4 C20 C21 121.3(2) . . ?
N4 C20 H20A 119.3 . . ?
C21 C20 H20A 119.3 . . ?
C30 C21 C22 119.2(2) . . ?
C30 C21 C20 120.7(2) . . ?
C22 C21 C20 120.2(2) . . ?
C23 C22 C27 116.9(2) . . ?
C23 C22 C21 124.2(2) . . ?
C27 C22 C21 118.9(2) . . ?
C24 C23 C22 121.6(2) . . ?
C24 C23 H23A 119.2 . . ?
C22 C23 H23A 119.2 . . ?
C23 C24 C25 121.0(3) . . ?
C23 C24 H24A 119.5 . . ?
C25 C24 H24A 119.5 . . ?
C26 C25 C24 119.0(3) . . ?
C26 C25 H25A 120.5 . . ?
C24 C25 H25A 120.5 . . ?
C25 C26 C27 121.8(3) . . ?
C25 C26 H26A 119.1 . . ?
C27 C26 H26A 119.1 . . ?
C26 C27 C28 121.8(3) . . ?
C26 C27 C22 119.7(3) . . ?
C28 C27 C22 118.5(3) . . ?
C29 C28 C27 122.3(2) . . ?
C29 C28 H28A 118.9 . . ?
C27 C28 H28A 118.9 . . ?
C28 C29 C30 119.8(3) . . ?
C28 C29 H29A 120.1 . . ?
C30 C29 H29A 120.1 . . ?
O4 C30 C21 123.3(2) . . ?
O4 C30 C29 115.3(2) . . ?
C21 C30 C29 121.4(3) . . ?

loop_
_geom_bond_atom_site_label_1
_geom_bond_atom_site_label_2
_geom_bond_distance
_geom_bond_site_symmetry_2
_geom_bond_publ_flag
O1 C9 1.347(3) . ?
O1 H1A 0.8200 . ?
O2 C12 1.232(2) . ?
O3 C19 1.215(2) . ?
O4 C30 1.357(3) . ?
O4 H4B 0.8200 . ?
N1 C11 1.279(3) . ?
N1 N2 1.379(2) . ?
N2 C12 1.343(3) . ?
N2 H2B 0.8600 . ?
N3 C19 1.347(3) . ?
N3 N4 1.386(2) . ?
N3 H3B 0.8600 . ?
N4 C20 1.280(3) . ?
C1 C6 1.405(3) . ?
C1 C2 1.417(3) . ?
C1 C10 1.424(3) . ?
C2 C3 1.353(3) . ?
C2 H2A 0.9300 . ?
C3 C4 1.389(3) . ?
C3 H3A 0.9300 . ?
C4 C5 1.366(3) . ?
C4 H4A 0.9300 . ?
C5 C6 1.400(3) . ?
C5 H5A 0.9300 . ?
C6 C7 1.400(3) . ?
C7 C8 1.353(3) . ?
C7 H7A 0.9300 . ?
C8 C9 1.407(3) . ?
C8 H8A 0.9300 . ?
C9 C10 1.383(3) . ?
C10 C11 1.435(3) . ?
C11 H11A 0.9300 . ?
C12 C13 1.488(3) . ?
C13 C14 1.379(3) . ?
C13 C18 1.393(2) . ?
C14 C15 1.367(3) . ?
C14 H14A 0.9300 . ?
C15 C16 1.381(3) . ?
C15 H15A 0.9300 . ?
C16 C17 1.382(3) . ?
C16 H16A 0.9300 . ?
C17 C18 1.383(3) . ?
C17 C19 1.500(3) . ?
C18 H18A 0.9300 . ?
C20 C21 1.452(3) . ?
C20 H20A 0.9300 . ?
C21 C30 1.375(3) . ?
C21 C22 1.430(3) . ?
C22 C23 1.405(3) . ?
C22 C27 1.421(3) . ?
C23 C24 1.355(3) . ?
C23 H23A 0.9300 . ?
C24 C25 1.404(3) . ?
C24 H24A 0.9300 . ?
C25 C26 1.339(3) . ?
C25 H25A 0.9300 . ?
C26 C27 1.403(3) . ?
C26 H26A 0.9300 . ?
C27 C28 1.409(3) . ?
C28 C29 1.340(3) . ?
C28 H28A 0.9300 . ?
C29 C30 1.402(3) . ?
C29 H29A 0.9300 . ?

loop_
_cod_related_entry_id
_cod_related_entry_database
_cod_related_entry_code
1 ChemSpider 21189208
